data_1502378
loop_
_publ_author_name
'Granger, Brett A.'
'Kaneda, Kyosuke'
'Martin, Stephen F.'

_publ_section_title
;
 Multicomponent assembly strategies for the synthesis of diverse
 tetrahydroisoquinoline scaffolds.
;
_journal_issue 17
_journal_name_full 'Organic letters'
_journal_page_first 4542
_journal_page_last 4545
_journal_paper_doi 10.1021/ol201739u
_journal_volume 13
_journal_year 2011
_chemical_absolute_configuration ad
_chemical_formula_moiety 'C16 H19 Br N2 O2'
_chemical_formula_sum 'C16 H19 Br N2 O2'
_chemical_formula_weight 351.24
_chemical_name_systematic
;
 ?
;
_space_group_IT_number 33
_symmetry_cell_setting orthorhombic
_symmetry_space_group_name_Hall 'P 2c -2n'
_symmetry_space_group_name_H-M 'P n a 21'
_atom_sites_solution_hydrogens geom
_atom_sites_solution_primary direct
_atom_sites_solution_secondary difmap
_audit_creation_method SHELXL-97
_cell_angle_alpha 90.00
_cell_angle_beta 90.00
_cell_angle_gamma 90.00
_cell_formula_units_Z 4
_cell_length_a 9.8637(12)
_cell_length_b 7.3755(9)
_cell_length_c 21.361(2)
_cell_measurement_reflns_used 2072
_cell_measurement_temperature 153(2)
_cell_measurement_theta_max 27.5
_cell_measurement_theta_min 2.0
_cell_volume 1554.0(3)
_computing_cell_refinement 'Collect software, Nonius B.V. 1998'
_computing_data_collection 'Collect software, Nonius B.V. 1998'
_computing_data_reduction
;
DENZO and Scalepack (Otwinoski and Minor, 1997)
;
_computing_molecular_graphics 'XP SHELXTL/PC, Siemens Analytical'
_computing_structure_refinement 'XL SHELXTL/PC, Siemens Analytical'
_computing_structure_solution
;

SIR97 - Altomare A., Burla M.C., Camalli M., Cascarano G.L., Giacovazzo C., 
Guagliardi A., Moliterni A.G.G., Polidori G.,Spagna R.
;
_diffrn_ambient_temperature 153(2)
_diffrn_measured_fraction_theta_full 0.999
_diffrn_measured_fraction_theta_max 0.999
_diffrn_measurement_device_type 'Nonius Kappa CCD'
_diffrn_measurement_method \w-scans
_diffrn_radiation_monochromator graphite
_diffrn_radiation_source 'fine-focus sealed tube'
_diffrn_radiation_type MoK\a
_diffrn_radiation_wavelength 0.71075
_diffrn_reflns_av_R_equivalents 0.0608
_diffrn_reflns_av_sigmaI/netI 0.0559
_diffrn_reflns_limit_h_max 9
_diffrn_reflns_limit_h_min -12
_diffrn_reflns_limit_k_max 8
_diffrn_reflns_limit_k_min -9
_diffrn_reflns_limit_l_max 27
_diffrn_reflns_limit_l_min -27
_diffrn_reflns_number 14715
_diffrn_reflns_theta_full 27.48
_diffrn_reflns_theta_max 27.48
_diffrn_reflns_theta_min 2.92
_exptl_absorpt_coefficient_mu 2.651
_exptl_absorpt_correction_T_max 0.715
_exptl_absorpt_correction_T_min 0.488
_exptl_absorpt_correction_type analytical
_exptl_absorpt_process_details
;
 N.W. Alcock (1970). Cryst. Computing, p271
;
_exptl_crystal_colour colorless
_exptl_crystal_density_diffrn 1.501
_exptl_crystal_density_method 'not measured'
_exptl_crystal_description prisms
_exptl_crystal_F_000 720
_exptl_crystal_size_max 0.35
_exptl_crystal_size_mid 0.30
_exptl_crystal_size_min 0.12
_refine_diff_density_max 0.592
_refine_diff_density_min -0.399
_refine_diff_density_rms 0.083
_refine_ls_abs_structure_details 'Flack H D (1983), Acta Cryst. A39, 876-881'
_refine_ls_abs_structure_Flack -0.018(13)
_refine_ls_extinction_coef 0.0023(6)
_refine_ls_extinction_expression Fc^*^=kFc[1+0.001xFc^2^\l^3^/sin(2\q)]^-1/4^
_refine_ls_extinction_method SHELXL
_refine_ls_goodness_of_fit_ref 1.025
_refine_ls_hydrogen_treatment constr
_refine_ls_matrix_type full
_refine_ls_number_parameters 193
_refine_ls_number_reflns 3459
_refine_ls_number_restraints 1
_refine_ls_restrained_S_all 1.025
_refine_ls_R_factor_all 0.0685
_refine_ls_R_factor_gt 0.0419
_refine_ls_shift/su_max 0.000
_refine_ls_shift/su_mean 0.000
_refine_ls_structure_factor_coef Fsqd
_refine_ls_weighting_details 'calc w=1/[\s^2^(Fo^2^)+(0.0364P)^2^+2.7384P] where P=(Fo^2^+2Fc^2^)/3'
_refine_ls_weighting_scheme calc
_refine_ls_wR_factor_gt 0.0809
_refine_ls_wR_factor_ref 0.0950
_reflns_number_gt 2690
_reflns_number_total 3459
_reflns_threshold_expression >2sigma(I)
_cod_data_source_file ol201739u_si_002.cif
_cod_data_source_block shelxl
_cod_depositor_comments
;
The following automatic conversions were performed:

'_symmetry_cell_setting' value 'Orthorhombic' changed to
'orthorhombic' according to
/home/saulius/struct/CIF-dictionaries/cif_core.dic dictionary named
'cif_core.dic' version 2.4.1 from 2010-06-29.

Automatic conversion script
Id: cif_fix_values 1715 2011-07-08 13:25:40Z adriana 
;
_cod_original_sg_symbol_H-M Pna21
_cod_database_code 1502378

loop_
_symmetry_equiv_pos_as_xyz
'x, y, z'
'-x, -y, z+1/2'
'x+1/2, -y+1/2, z'
'-x+1/2, y+1/2, z+1/2'

loop_
_atom_site_label
_atom_site_type_symbol
_atom_site_fract_x
_atom_site_fract_y
_atom_site_fract_z
_atom_site_U_iso_or_equiv
_atom_site_adp_type
_atom_site_occupancy
_atom_site_symmetry_multiplicity
_atom_site_calc_flag
_atom_site_refinement_flags
Br1 Br 0.12435(4) 0.84403(5) 0.23708(3) 0.02691(13) Uani 1 1 d .
O1 O 0.6917(3) 0.3499(4) 0.54297(13) 0.0244(7) Uani 1 1 d .
O2 O 0.5437(3) -0.0550(4) 0.43293(15) 0.0316(8) Uani 1 1 d .
N1 N 0.6824(4) 0.4466(5) 0.48281(17) 0.0229(8) Uani 1 1 d .
N2 N 0.4454(4) 0.1698(5) 0.37674(17) 0.0210(8) Uani 1 1 d .
C1 C 0.6275(5) 0.1786(6) 0.5293(2) 0.0216(9) Uani 1 1 d .
H1 H 0.6930 0.0971 0.5072 0.026 Uiso 1 1 calc R
C2 C 0.5353(4) 0.4298(6) 0.4694(2) 0.0222(9) Uani 1 1 d .
H2 H 0.4827 0.5082 0.4989 0.027 Uiso 1 1 calc R
C3 C 0.5024(5) 0.4819(6) 0.4021(2) 0.0237(10) Uani 1 1 d .
H3A H 0.5851 0.4717 0.3761 0.028 Uiso 1 1 calc R
H3B H 0.4712 0.6093 0.4007 0.028 Uiso 1 1 calc R
C4 C 0.3911(4) 0.3566(5) 0.3757(2) 0.0192(9) Uani 1 1 d .
H4 H 0.3103 0.3626 0.4039 0.023 Uiso 1 1 calc R
C5 C 0.3487(4) 0.4157(6) 0.3104(2) 0.0198(9) Uani 1 1 d .
C6 C 0.2724(5) 0.5730(6) 0.3041(2) 0.0209(10) Uani 1 1 d .
H6 H 0.2454 0.6391 0.3402 0.025 Uiso 1 1 calc R
C7 C 0.2356(4) 0.6338(5) 0.2445(3) 0.0224(10) Uani 1 1 d .
C8 C 0.2703(5) 0.5414(7) 0.1916(2) 0.0253(12) Uani 1 1 d .
H8 H 0.2445 0.5850 0.1515 0.030 Uiso 1 1 calc R
C9 C 0.3451(5) 0.3805(7) 0.1977(3) 0.0251(11) Uani 1 1 d .
H9 H 0.3697 0.3137 0.1614 0.030 Uiso 1 1 calc R
C10 C 0.3834(4) 0.3182(6) 0.2563(2) 0.0215(11) Uani 1 1 d .
C11 C 0.4594(5) 0.1405(6) 0.2637(2) 0.0262(10) Uani 1 1 d .
H11C H 0.4388 0.0598 0.2279 0.031 Uiso 1 1 calc R
H11D H 0.5583 0.1639 0.2640 0.031 Uiso 1 1 calc R
C12 C 0.4186(5) 0.0495(6) 0.3239(2) 0.0281(10) Uani 1 1 d .
H12C H 0.3208 0.0192 0.3226 0.034 Uiso 1 1 calc R
H12D H 0.4702 -0.0646 0.3291 0.034 Uiso 1 1 calc R
C13 C 0.5023(5) 0.1029(6) 0.4292(2) 0.0234(10) Uani 1 1 d .
C14 C 0.5096(5) 0.2285(6) 0.4847(2) 0.0221(9) Uani 1 1 d .
H14 H 0.4226 0.2191 0.5085 0.026 Uiso 1 1 calc R
C15 C 0.7230(5) 0.6332(6) 0.4970(3) 0.0318(11) Uani 1 1 d .
H15D H 0.8200 0.6363 0.5069 0.048 Uiso 1 1 calc R
H15E H 0.6710 0.6777 0.5329 0.048 Uiso 1 1 calc R
H15F H 0.7052 0.7104 0.4606 0.048 Uiso 1 1 calc R
C16 C 0.5854(6) 0.0941(7) 0.5908(2) 0.0355(13) Uani 1 1 d .
H16D H 0.5235 0.1761 0.6128 0.053 Uiso 1 1 calc R
H16E H 0.6659 0.0728 0.6167 0.053 Uiso 1 1 calc R
H16F H 0.5396 -0.0215 0.5828 0.053 Uiso 1 1 calc R

loop_
_atom_site_aniso_label
_atom_site_aniso_U_11
_atom_site_aniso_U_22
_atom_site_aniso_U_33
_atom_site_aniso_U_23
_atom_site_aniso_U_13
_atom_site_aniso_U_12
Br1 0.0277(2) 0.0253(2) 0.0277(2) 0.0007(3) -0.0045(3) 0.00587(18)
O1 0.0282(16) 0.0260(16) 0.0189(15) 0.0027(13) -0.0067(13) -0.0008(14)
O2 0.041(2) 0.0227(18) 0.0310(18) 0.0032(15) -0.0098(16) 0.0049(15)
N1 0.0240(19) 0.024(2) 0.0207(19) 0.0065(16) -0.0037(16) 0.0006(16)
N2 0.025(2) 0.0177(18) 0.0197(18) -0.0016(15) -0.0011(16) 0.0014(16)
C1 0.024(2) 0.022(2) 0.019(2) 0.0029(18) -0.0043(19) 0.004(2)
C2 0.023(2) 0.021(2) 0.022(2) -0.0019(19) -0.0013(19) 0.0031(19)
C3 0.029(2) 0.017(2) 0.025(2) 0.0005(18) -0.005(2) -0.0010(19)
C4 0.023(2) 0.018(2) 0.017(2) -0.0020(18) 0.0008(18) 0.0015(18)
C5 0.018(2) 0.024(2) 0.017(2) 0.000(2) -0.0026(19) -0.0054(18)
C6 0.018(2) 0.022(2) 0.022(2) -0.001(2) 0.001(2) 0.000(2)
C7 0.0151(16) 0.0188(18) 0.033(3) 0.001(2) 0.002(2) -0.0004(15)
C8 0.024(3) 0.030(3) 0.022(3) -0.001(2) -0.004(2) -0.002(2)
C9 0.026(3) 0.031(3) 0.019(3) -0.003(2) 0.001(2) 0.000(2)
C10 0.020(2) 0.028(2) 0.018(3) -0.0013(17) -0.0015(18) 0.0000(19)
C11 0.028(2) 0.028(2) 0.022(2) -0.006(2) -0.0037(19) 0.006(2)
C12 0.034(2) 0.021(2) 0.029(2) -0.006(2) -0.004(2) -0.001(2)
C13 0.023(2) 0.024(2) 0.023(2) 0.0046(19) -0.0035(19) 0.0020(19)
C14 0.024(2) 0.023(2) 0.019(2) 0.0008(18) 0.0007(18) 0.0020(19)
C15 0.033(3) 0.026(3) 0.037(3) 0.001(2) -0.009(2) -0.002(2)
C16 0.047(3) 0.038(3) 0.022(2) 0.009(2) -0.007(2) -0.008(2)

loop_
_atom_type_symbol
_atom_type_description
_atom_type_scat_dispersion_real
_atom_type_scat_dispersion_imag
_atom_type_scat_source
C C 0.0033 0.0016 'International Tables Vol C Tables 4.2.6.8 and 6.1.1.4'
H H 0.0000 0.0000 'International Tables Vol C Tables 4.2.6.8 and 6.1.1.4'
N N 0.0061 0.0033 'International Tables Vol C Tables 4.2.6.8 and 6.1.1.4'
O O 0.0106 0.0060 'International Tables Vol C Tables 4.2.6.8 and 6.1.1.4'
Br Br -0.2901 2.4595 'International Tables Vol C Tables 4.2.6.8 and 6.1.1.4'

loop_
_geom_angle_atom_site_label_1
_geom_angle_atom_site_label_2
_geom_angle_atom_site_label_3
_geom_angle
C1 O1 N1 102.7(3)
C15 N1 O1 104.9(3)
C15 N1 C2 112.7(3)
O1 N1 C2 100.9(3)
C13 N2 C12 119.8(4)
C13 N2 C4 120.3(4)
C12 N2 C4 119.3(4)
O1 C1 C16 107.8(4)
O1 C1 C14 104.2(3)
C16 C1 C14 115.2(4)
O1 C1 H1 109.8
C16 C1 H1 109.8
C14 C1 H1 109.8
N1 C2 C3 111.7(4)
N1 C2 C14 101.6(3)
C3 C2 C14 114.1(4)
N1 C2 H2 109.7
C3 C2 H2 109.7
C14 C2 H2 109.7
C2 C3 C4 110.2(4)
C2 C3 H3A 109.6
C4 C3 H3A 109.6
C2 C3 H3B 109.6
C4 C3 H3B 109.6
H3A C3 H3B 108.1
N2 C4 C5 112.3(4)
N2 C4 C3 107.1(3)
C5 C4 C3 111.1(3)
N2 C4 H4 108.7
C5 C4 H4 108.7
C3 C4 H4 108.7
C6 C5 C10 118.6(4)
C6 C5 C4 118.5(4)
C10 C5 C4 122.8(4)
C5 C6 C7 119.8(4)
C5 C6 H6 120.1
C7 C6 H6 120.1
C8 C7 C6 122.0(4)
C8 C7 Br1 118.8(4)
C6 C7 Br1 119.1(4)
C7 C8 C9 118.5(5)
C7 C8 H8 120.8
C9 C8 H8 120.8
C10 C9 C8 120.5(5)
C10 C9 H9 119.7
C8 C9 H9 119.7
C9 C10 C5 120.5(4)
C9 C10 C11 121.0(4)
C5 C10 C11 118.4(4)
C12 C11 C10 110.0(4)
C12 C11 H11C 109.7
C10 C11 H11C 109.7
C12 C11 H11D 109.7
C10 C11 H11D 109.7
H11C C11 H11D 108.2
N2 C12 C11 109.9(4)
N2 C12 H12C 109.7
C11 C12 H12C 109.7
N2 C12 H12D 109.7
C11 C12 H12D 109.7
H12C C12 H12D 108.2
O2 C13 N2 122.4(4)
O2 C13 C14 120.9(4)
N2 C13 C14 116.7(4)
C13 C14 C2 115.7(4)
C13 C14 C1 111.9(4)
C2 C14 C1 103.6(4)
C13 C14 H14 108.4
C2 C14 H14 108.4
C1 C14 H14 108.4
N1 C15 H15D 109.5
N1 C15 H15E 109.5
H15D C15 H15E 109.5
N1 C15 H15F 109.5
H15D C15 H15F 109.5
H15E C15 H15F 109.5
C1 C16 H16D 109.5
C1 C16 H16E 109.5
H16D C16 H16E 109.5
C1 C16 H16F 109.5
H16D C16 H16F 109.5
H16E C16 H16F 109.5

loop_
_geom_bond_atom_site_label_1
_geom_bond_atom_site_label_2
_geom_bond_distance
Br1 C7 1.906(4)
O1 C1 1.443(5)
O1 N1 1.472(5)
O2 C13 1.237(5)
N1 C15 1.465(6)
N1 C2 1.483(6)
N2 C13 1.347(6)
N2 C12 1.460(6)
N2 C4 1.478(5)
C1 C16 1.513(6)
C1 C14 1.547(6)
C1 H1 1.0000
C2 C3 1.523(6)
C2 C14 1.541(7)
C2 H2 1.0000
C3 C4 1.542(6)
C3 H3A 0.9900
C3 H3B 0.9900
C4 C5 1.520(6)
C4 H4 1.0000
C5 C6 1.390(7)
C5 C10 1.404(6)
C6 C7 1.397(7)
C6 H6 0.9500
C7 C8 1.364(7)
C8 C9 1.404(7)
C8 H8 0.9500
C9 C10 1.384(7)
C9 H9 0.9500
C10 C11 1.519(6)
C11 C12 1.506(7)
C11 H11C 0.9900
C11 H11D 0.9900
C12 H12C 0.9900
C12 H12D 0.9900
C13 C14 1.507(6)
C14 H14 1.0000
C15 H15D 0.9800
C15 H15E 0.9800
C15 H15F 0.9800
C16 H16D 0.9800
C16 H16E 0.9800
C16 H16F 0.9800

loop_
_geom_torsion_atom_site_label_1
_geom_torsion_atom_site_label_2
_geom_torsion_atom_site_label_3
_geom_torsion_atom_site_label_4
_geom_torsion
C1 O1 N1 C15 169.8(4)
C1 O1 N1 C2 52.6(4)
N1 O1 C1 C16 -160.1(4)
N1 O1 C1 C14 -37.2(4)
C15 N1 C2 C3 81.5(5)
O1 N1 C2 C3 -167.1(3)
C15 N1 C2 C14 -156.5(4)
O1 N1 C2 C14 -45.1(4)
N1 C2 C3 C4 142.2(4)
C14 C2 C3 C4 27.8(5)
C13 N2 C4 C5 172.3(4)
C12 N2 C4 C5 -17.1(5)
C13 N2 C4 C3 50.0(5)
C12 N2 C4 C3 -139.3(4)
C2 C3 C4 N2 -61.5(4)
C2 C3 C4 C5 175.5(4)
N2 C4 C5 C6 167.8(4)
C3 C4 C5 C6 -72.2(5)
N2 C4 C5 C10 -12.2(6)
C3 C4 C5 C10 107.8(5)
C10 C5 C6 C7 -2.0(6)
C4 C5 C6 C7 178.0(4)
C5 C6 C7 C8 1.1(6)
C5 C6 C7 Br1 177.3(3)
C6 C7 C8 C9 0.1(6)
Br1 C7 C8 C9 -176.1(3)
C7 C8 C9 C10 -0.5(7)
C8 C9 C10 C5 -0.4(7)
C8 C9 C10 C11 177.6(4)
C6 C5 C10 C9 1.6(6)
C4 C5 C10 C9 -178.4(4)
C6 C5 C10 C11 -176.4(4)
C4 C5 C10 C11 3.6(6)
C9 C10 C11 C12 -146.3(4)
C5 C10 C11 C12 31.7(5)
C13 N2 C12 C11 -136.6(4)
C4 N2 C12 C11 52.7(5)
C10 C11 C12 N2 -57.8(5)
C12 N2 C13 O2 6.2(7)
C4 N2 C13 O2 176.8(4)
C12 N2 C13 C14 -171.9(4)
C4 N2 C13 C14 -1.3(6)
O2 C13 C14 C2 146.4(4)
N2 C13 C14 C2 -35.5(6)
O2 C13 C14 C1 28.0(6)
N2 C13 C14 C1 -153.9(4)
N1 C2 C14 C13 -100.6(4)
C3 C2 C14 C13 19.7(5)
N1 C2 C14 C1 22.3(4)
C3 C2 C14 C1 142.6(4)
O1 C1 C14 C13 134.2(4)
C16 C1 C14 C13 -107.9(5)
O1 C1 C14 C2 8.9(4)
C16 C1 C14 C2 126.8(4)
